data_7028580
loop_
_publ_author_name
'Madsen, Solveig R.'
'Thomsen, Maja K.'
'Scheins, Stephan'
'Chen, Yu-Sheng'
'Finkelmeier, Nils'
'Stalke, Dietmar'
'Overgaard, Jacob'
'Iversen, Bo B.'

_publ_section_title
;
 A structural study of a three-membered linear metal chain compound at
 elevated pressure.
;
_journal_issue 3
_journal_name_full 'Dalton transactions (Cambridge, England : 2003)'
_journal_page_first 1313
_journal_page_last 1320
_journal_paper_doi 10.1039/c3dt52035h
_journal_volume 43
_journal_year 2014
_chemical_formula_moiety 'C40 H32 Cl2 Co3 N12, C H2 Cl2'
_chemical_formula_sum 'C41 H34 Cl4 Co3 N12'
_chemical_formula_weight 1013.45
_chemical_name_systematic
;
 ?
;
_space_group_crystal_system orthorhombic
_space_group_IT_number 34
_space_group_name_Hall 'P 2 -2n'
_space_group_name_H-M_alt 'P n n 2'
_symmetry_space_group_name_Hall 'P 2 -2n'
_symmetry_space_group_name_H-M 'P n n 2'
_atom_sites_solution_hydrogens geom
_audit_creation_date 2013-05-22
_audit_creation_method
;
  Olex2 1.2
  (compiled Apr  9 2013 14:10:59, GUI svn.r4458)
;
_cell_angle_alpha 90
_cell_angle_beta 90
_cell_angle_gamma 90
_cell_formula_units_Z 2
_cell_length_a 13.4678(10)
_cell_length_b 12.5281(18)
_cell_length_c 10.299(2)
_cell_measurement_pressure 2530000(600000)
_cell_measurement_reflns_used 1203
_cell_measurement_temperature 292.0(5)
_cell_measurement_theta_max 28.3345
_cell_measurement_theta_min 1.5089
_cell_volume 1737.7(4)
_computing_cell_refinement
;
CrysAlisPro, Agilent Technologies,
Version 1.171.35.21 (release 20-01-2012 CrysAlis171 .NET)
(compiled Jan 23 2012,18:06:46)
;
_computing_data_collection
;
CrysAlisPro, Agilent Technologies,
Version 1.171.35.21 (release 20-01-2012 CrysAlis171 .NET)
(compiled Jan 23 2012,18:06:46)
;
_computing_data_reduction
;
CrysAlisPro, Agilent Technologies,
Version 1.171.35.21 (release 20-01-2012 CrysAlis171 .NET)
(compiled Jan 23 2012,18:06:46)
;
_computing_molecular_graphics
;
O. V. Dolomanov, L. J. Bourhis, R. J. Gildea, J. A. K. Howard and H. Puschmann,
OLEX2: a complete structure solution, refinement and analysis program.
J. Appl. Cryst. (2009). 42, 339-341.
;
_computing_publication_material
;
O. V. Dolomanov, L. J. Bourhis, R. J. Gildea, J. A. K. Howard and H. Puschmann,
OLEX2: a complete structure solution, refinement and analysis program.
J. Appl. Cryst. (2009). 42, 339-341.
;
_computing_structure_refinement
;
XL, G.M. Sheldrick, Acta Cryst.
(2008). A64, 112-122
;
_diffrn_ambient_pressure 2530000(600000)
_diffrn_ambient_temperature 292.0(5)
_diffrn_detector_area_resol_mean 10.3590
_diffrn_measured_fraction_theta_full 0.512
_diffrn_measured_fraction_theta_max 0.423
_diffrn_measurement_device_type 'SuperNova, Single source at offset), Atlas'
_diffrn_measurement_method '\w scans'
_diffrn_orient_matrix_UB_11 -0.0002047000
_diffrn_orient_matrix_UB_12 0.0366927000
_diffrn_orient_matrix_UB_13 -0.0524851000
_diffrn_orient_matrix_UB_21 0.0086905000
_diffrn_orient_matrix_UB_22 -0.0424495000
_diffrn_orient_matrix_UB_23 -0.0441146000
_diffrn_orient_matrix_UB_31 -0.0519311000
_diffrn_orient_matrix_UB_32 -0.0072727000
_diffrn_orient_matrix_UB_33 -0.0071254000
_diffrn_radiation_monochromator mirror
_diffrn_radiation_type 'Mo K\a'
_diffrn_radiation_wavelength 0.7107
_diffrn_reflns_av_R_equivalents 0.0613
_diffrn_reflns_av_unetI/netI 0.1112
_diffrn_reflns_Laue_measured_fraction_full 0.512
_diffrn_reflns_Laue_measured_fraction_max 0.423
_diffrn_reflns_limit_h_max 17
_diffrn_reflns_limit_h_min -15
_diffrn_reflns_limit_k_max 13
_diffrn_reflns_limit_k_min -12
_diffrn_reflns_limit_l_max 9
_diffrn_reflns_limit_l_min -8
_diffrn_reflns_number 3718
_diffrn_reflns_point_group_measured_fraction_full 0.434
_diffrn_reflns_point_group_measured_fraction_max 0.341
_diffrn_reflns_theta_full 25.242
_diffrn_reflns_theta_max 28.397
_diffrn_reflns_theta_min 2.220
_diffrn_source 'SuperNova (Mo) X-ray Source'
_exptl_absorpt_coefficient_mu 1.780
_exptl_absorpt_correction_T_max 1.00000
_exptl_absorpt_correction_T_min 0.79912
_exptl_absorpt_correction_type multi-scan
_exptl_absorpt_process_details
;
CrysAlisPro, Agilent Technologies,
Version 1.171.35.21 (release 20-01-2012 CrysAlis171 .NET)
(compiled Jan 23 2012,18:06:46)
Empirical absorption correction using spherical harmonics,
 implemented in SCALE3 ABSPACK scaling algorithm.
;
_exptl_crystal_colour 'dark green'
_exptl_crystal_density_diffrn 1.933
_exptl_crystal_density_method 'not measured'
_exptl_crystal_description rpism
_exptl_crystal_F_000 1026
_exptl_crystal_size_max 0.13
_exptl_crystal_size_mid 0.1
_exptl_crystal_size_min 0.05
_refine_diff_density_max 0.925
_refine_diff_density_min -1.239
_refine_diff_density_rms 0.140
_refine_ls_abs_structure_details
;
 Flack x determined using 295 quotients [(I+)-(I-)]/[(I+)+(I-)]
 (Parsons and Flack (2004), Acta Cryst. A60, s61).
;
_refine_ls_abs_structure_Flack 0.000(5)
_refine_ls_extinction_method none
_refine_ls_goodness_of_fit_ref 1.131
_refine_ls_hydrogen_treatment constr
_refine_ls_matrix_type full
_refine_ls_number_parameters 153
_refine_ls_number_reflns 1489
_refine_ls_number_restraints 589
_refine_ls_restrained_S_all 1.034
_refine_ls_R_factor_all 0.1284
_refine_ls_R_factor_gt 0.0598
_refine_ls_shift/su_max 0.000
_refine_ls_shift/su_mean 0.000
_refine_ls_structure_factor_coef Fsqd
_refine_ls_weighting_details
;
 w=1/[\s^2^(Fo^2^)+(0.0610P)^2^+2.4474P]
 where P=(Fo^2^+2Fc^2^)/3
;
_refine_ls_weighting_scheme calc
_refine_ls_wR_factor_gt 0.1222
_refine_ls_wR_factor_ref 0.1574
_reflns_Friedel_coverage 0.532
_reflns_Friedel_fraction_full 0.345
_reflns_Friedel_fraction_max 0.250
_reflns_number_gt 958
_reflns_number_total 1489
_reflns_threshold_expression 'I > 2\s(I)'
_cod_data_source_file c3dt52035h.txt
_cod_data_source_block d4a
_cod_database_code 7028580
_chemical_oxdiff_formula 'Co3 Cl4 N12 C40 H44'
_reflns_odcompleteness_completeness 47.42
_reflns_odcompleteness_iscentric 1
_reflns_odcompleteness_theta 26.32
_olex2_refinement_description
;
1. Fixed Uiso
 At 1.2 times of:
  All C(H) groups, All C(H,H) groups
2. Restrained distances
 C21A-Cl3A = C21A-Cl2A
 1.7 with sigma of 0.1
 Cl2A-Cl3A
 2.95 with sigma of 0.5
 C21B-Cl3B = C21B-Cl2B
 1.7 with sigma of 0.1
 Cl2B-Cl3B
 2.95 with sigma of 0.5
3. Restrained planarity
 N1, C1, C2, C3, C4, C5
 with sigma of 0.1
 N2, C6, C7, C8, C9, C10
 with sigma of 0.1
 N3, C11, C12, C13, C14, C15
 with sigma of 0.1
 N4, C16, C17, C18, C19, C20
 with sigma of 0.1
4. Uiso/Uaniso restraints and constraints
Cl2B \\sim C21B \\sim C21A \\sim Cl3A \\sim Cl3B \\sim Cl2A: within 5A with sigma of 0.04 and sigma for terminal atoms of 0.08
5. Same fragment restrains
{N2, C6, C7, C8, C9, C10}
{N3, C11, C12, C13, C14, C15}
{N4, C16, C17, C18, C19, C20}
{N1, C5, C4, C3, C2, C1}
{C1, C2, C3, C4, C5, N1}
as
{N1, C1, C2, C3, C4, C5}
{C21B, Cl2B, Cl3B}
as
{C21A, Cl2A, Cl3A}
6. Others
 0.5*Sof(C21A)=0.5*Sof(H21A)=0.5*Sof(H21B)=0.5*Sof(Cl2A)=0.5*Sof(Cl3A)=1-0.5*
 Sof(C21B)=1-0.5*Sof(H21C)=1-0.5*Sof(H21D)=1-0.5*Sof(Cl2B)=1-0.5*Sof(Cl3B)
7.a Secondary CH2 refined with riding coordinates:
 C21A(H21A,H21B), C21B(H21C,H21D)
7.b Aromatic/amide H refined with riding coordinates:
 C2(H2), C3(H3), C4(H4), C5(H5), C7(H7), C8(H8), C9(H9), C10(H10), C11(H11),
 C12(H12), C13(H13), C14(H14), C16(H16), C17(H17), C18(H18), C19(H19)
;

loop_
_space_group_symop_operation_xyz
'x, y, z'
'-x, -y, z'
'-x+1/2, y+1/2, z+1/2'
'x+1/2, -y+1/2, z+1/2'

loop_
_atom_site_label
_atom_site_type_symbol
_atom_site_fract_x
_atom_site_fract_y
_atom_site_fract_z
_atom_site_U_iso_or_equiv
_atom_site_adp_type
_atom_site_occupancy
_atom_site_site_symmetry_order
_atom_site_calc_flag
_atom_site_refinement_flags_posn
_atom_site_refinement_flags_adp
_atom_site_refinement_flags_occupancy
_atom_site_disorder_assembly
_atom_site_disorder_group
N1 N 0.5336(8) 0.6788(11) -0.1754(15) 0.023(4) Uiso 1 1 d D . . . .
C1 C 0.4530(10) 0.6234(12) -0.2228(18) 0.024(5) Uiso 1 1 d D . . . .
C2 C 0.4197(11) 0.6382(13) -0.3471(17) 0.033(6) Uiso 1 1 d D . . . .
H2 H 0.3654 0.5993 -0.3767 0.040 Uiso 1 1 calc R U . . .
C3 C 0.4649(12) 0.7090(15) -0.4279(18) 0.045(6) Uiso 1 1 d D . . . .
H3 H 0.4430 0.7181 -0.5129 0.054 Uiso 1 1 calc R U . . .
C4 C 0.5435(12) 0.7665(16) -0.3809(19) 0.045(6) Uiso 1 1 d D . . . .
H4 H 0.5753 0.8157 -0.4343 0.054 Uiso 1 1 calc R U . . .
C5 C 0.5759(11) 0.7526(15) -0.2561(18) 0.036(5) Uiso 1 1 d D . . . .
H5 H 0.6280 0.7942 -0.2254 0.043 Uiso 1 1 calc R U . . .
N2 N 0.4713(8) 0.7264(12) 0.0720(14) 0.025(4) Uiso 1 1 d D . . . .
C6 C 0.3993(9) 0.6646(12) 0.1310(16) 0.023(5) Uiso 1 1 d D . . . .
C7 C 0.3141(10) 0.7128(13) 0.1803(19) 0.036(6) Uiso 1 1 d D . . . .
H7 H 0.2650 0.6714 0.2190 0.043 Uiso 1 1 calc R U . . .
C8 C 0.3027(11) 0.8211(14) 0.172(2) 0.037(6) Uiso 1 1 d D . . . .
H8 H 0.2468 0.8530 0.2078 0.044 Uiso 1 1 calc R U . . .
C9 C 0.3726(11) 0.8833(14) 0.111(2) 0.045(6) Uiso 1 1 d D . . . .
H9 H 0.3640 0.9567 0.1019 0.054 Uiso 1 1 calc R U . . .
C10 C 0.4551(11) 0.8334(14) 0.063(2) 0.037(6) Uiso 1 1 d D . . . .
H10 H 0.5030 0.8749 0.0222 0.044 Uiso 1 1 calc R U . . .
N3 N 0.6961(8) 0.5710(11) -0.0604(15) 0.023(4) Uiso 1 1 d D . . . .
C11 C 0.7913(10) 0.5980(13) -0.027(2) 0.048(6) Uiso 1 1 d D . . . .
H11 H 0.8020 0.6577 0.0252 0.057 Uiso 1 1 calc R U . . .
C12 C 0.8719(11) 0.5388(15) -0.068(2) 0.042(6) Uiso 1 1 d D . . . .
H12 H 0.9356 0.5562 -0.0406 0.050 Uiso 1 1 calc R U . . .
C13 C 0.8571(10) 0.4540(14) -0.151(2) 0.041(6) Uiso 1 1 d D . . . .
H13 H 0.9109 0.4176 -0.1861 0.049 Uiso 1 1 calc R U . . .
C14 C 0.7617(9) 0.4240(12) -0.1807(19) 0.027(5) Uiso 1 1 d D . . . .
H14 H 0.7504 0.3669 -0.2365 0.033 Uiso 1 1 calc R U . . .
C15 C 0.6827(11) 0.4786(13) -0.128(2) 0.029(5) Uiso 1 1 d D . . . .
N4 N 0.6208(9) 0.6157(11) 0.1785(14) 0.027(4) Uiso 1 1 d D . . . .
C16 C 0.6490(10) 0.6911(14) 0.2667(19) 0.040(6) Uiso 1 1 d D . . . .
H16 H 0.6489 0.7626 0.2421 0.048 Uiso 1 1 calc R U . . .
C17 C 0.6769(12) 0.6652(17) 0.388(2) 0.065(8) Uiso 1 1 d D . . . .
H17 H 0.6977 0.7189 0.4446 0.078 Uiso 1 1 calc R U . . .
C18 C 0.6755(14) 0.5616(16) 0.431(2) 0.059(8) Uiso 1 1 d D . . . .
H18 H 0.6944 0.5438 0.5154 0.071 Uiso 1 1 calc R U . . .
C19 C 0.6446(12) 0.4846(15) 0.3439(19) 0.044(6) Uiso 1 1 d D . . . .
H19 H 0.6416 0.4136 0.3699 0.053 Uiso 1 1 calc R U . . .
C20 C 0.6184(12) 0.5117(13) 0.2189(18) 0.028(5) Uiso 1 1 d D . . . .
N6 N 0.5847(10) 0.4412(13) 0.127(2) 0.027(5) Uiso 1 1 d . . . . .
N5 N 0.5852(11) 0.4467(13) -0.1325(19) 0.025(5) Uiso 1 1 d . . . . .
Cl1 Cl 0.6868(3) 0.8228(3) 0.0044(9) 0.0330(14) Uani 1 1 d . . . . .
Co1 Co 0.58724(13) 0.65809(18) 0.0032(5) 0.0261(8) Uani 1 1 d . . . . .
Co2 Co 0.5000 0.5000 -0.0041(7) 0.0259(10) Uani 1 2 d S T P . .
C21A C 0.023(5) 0.495(12) 0.308(9) 0.05(3) Uiso 0.300(16) 1 d D U P A -1
H21A H 0.0157 0.4256 0.3490 0.054 Uiso 0.300(16) 1 calc R U P A -1
H21B H 0.0486 0.5426 0.3736 0.054 Uiso 0.300(16) 1 calc R U P A -1
Cl2A Cl 0.1153(19) 0.481(2) 0.196(4) 0.079(11) Uiso 0.300(16) 1 d D U P A -1
Cl3A Cl -0.092(2) 0.537(2) 0.277(4) 0.059(9) Uiso 0.300(16) 1 d D U P A -1
C21B C 0.068(9) 0.485(10) 0.313(19) 0.05(3) Uiso 0.200(16) 1 d D U P A -2
H21C H 0.0727 0.4924 0.4070 0.055 Uiso 0.200(16) 1 calc R U P A -2
H21D H 0.1050 0.5438 0.2765 0.055 Uiso 0.200(16) 1 calc R U P A -2
Cl2B Cl 0.1321(18) 0.372(3) 0.275(4) 0.051(12) Uiso 0.200(16) 1 d D U P A -2
Cl3B Cl -0.051(4) 0.508(4) 0.276(6) 0.046(12) Uiso 0.200(16) 1 d D U P A -2

loop_
_atom_site_aniso_label
_atom_site_aniso_U_11
_atom_site_aniso_U_22
_atom_site_aniso_U_33
_atom_site_aniso_U_23
_atom_site_aniso_U_13
_atom_site_aniso_U_12
Cl1 0.040(2) 0.018(4) 0.041(5) 0.001(3) 0.001(5) -0.0071(18)
Co1 0.0284(11) 0.0162(18) 0.034(3) -0.0028(16) 0.004(2) -0.0009(9)
Co2 0.0272(14) 0.019(3) 0.032(4) 0.000 0.000 0.0021(14)

loop_
_atom_type_symbol
_atom_type_description
_atom_type_scat_dispersion_real
_atom_type_scat_dispersion_imag
_atom_type_scat_source
C C 0.0033 0.0016 'International Tables Vol C Tables 4.2.6.8 and 6.1.1.4'
H H 0.0000 0.0000 'International Tables Vol C Tables 4.2.6.8 and 6.1.1.4'
N N 0.0061 0.0033 'International Tables Vol C Tables 4.2.6.8 and 6.1.1.4'
Cl Cl 0.1484 0.1585 'International Tables Vol C Tables 4.2.6.8 and 6.1.1.4'
Co Co 0.3494 0.9721 'International Tables Vol C Tables 4.2.6.8 and 6.1.1.4'

loop_
_geom_angle_atom_site_label_1
_geom_angle_atom_site_label_2
_geom_angle_atom_site_label_3
_geom_angle
_geom_angle_site_symmetry_1
_geom_angle_site_symmetry_3
C1 N1 Co1 123.2(11) . .
C5 N1 C1 117.0(14) . .
C5 N1 Co1 119.9(10) . .
N1 C1 N5 112.1(15) . 2_665
C2 C1 N1 121.4(14) . .
C2 C1 N5 126.5(14) . 2_665
C3 C2 C1 120.9(14) . .
C2 C3 C4 118.2(16) . .
C5 C4 C3 120.8(15) . .
N1 C5 C4 121.6(15) . .
C6 N2 Co1 119.0(11) . .
C10 N2 C6 118.0(12) . .
C10 N2 Co1 123.0(10) . .
N2 C6 C7 119.7(13) . .
N6 C6 N2 115.2(13) 2_665 .
N6 C6 C7 124.9(14) 2_665 .
C8 C7 C6 119.9(14) . .
C7 C8 C9 121.0(15) . .
C10 C9 C8 117.4(15) . .
N2 C10 C9 123.9(15) . .
C11 N3 Co1 118.9(11) . .
C15 N3 C11 117.6(13) . .
C15 N3 Co1 123.3(9) . .
N3 C11 C12 121.6(15) . .
C13 C12 C11 119.5(14) . .
C14 C13 C12 119.0(14) . .
C13 C14 C15 119.8(14) . .
N3 C15 C14 121.5(13) . .
N3 C15 N5 113.2(14) . .
N5 C15 C14 125.3(14) . .
C16 N4 C20 117.6(15) . .
C16 N4 Co1 119.7(14) . .
C20 N4 Co1 122.7(11) . .
C17 C16 N4 122.0(17) . .
C16 C17 C18 121.5(17) . .
C17 C18 C19 117.1(17) . .
C20 C19 C18 120.9(17) . .
N4 C20 C19 120.9(14) . .
N4 C20 N6 114.2(17) . .
N6 C20 C19 124.9(16) . .
C6 N6 C20 123.9(18) 2_665 .
C6 N6 Co2 119.9(14) 2_665 .
C20 N6 Co2 115.9(13) . .
C1 N5 Co2 118.3(11) 2_665 .
C15 N5 C1 124.5(16) . 2_665
C15 N5 Co2 117.1(13) . .
N1 Co1 Cl1 95.3(4) . .
N1 Co1 Co2 84.1(4) . .
N2 Co1 N1 89.3(6) . .
N2 Co1 N3 172.3(6) . .
N2 Co1 N4 88.1(6) . .
N2 Co1 Cl1 93.9(4) . .
N2 Co1 Co2 88.9(4) . .
N3 Co1 N1 92.1(6) . .
N3 Co1 Cl1 93.5(4) . .
N3 Co1 Co2 83.8(4) . .
N4 Co1 N1 168.9(5) . .
N4 Co1 N3 89.1(6) . .
N4 Co1 Cl1 95.6(4) . .
N4 Co1 Co2 85.0(4) . .
Co2 Co1 Cl1 177.2(2) . .
N6 Co2 N6 90.5(12) 2_665 .
N6 Co2 Co1 87.1(5) 2_665 .
N6 Co2 Co1 90.2(5) . .
N6 Co2 Co1 87.1(5) . 2_665
N6 Co2 Co1 90.2(5) 2_665 2_665
N5 Co2 N6 89.7(6) 2_665 2_665
N5 Co2 N6 178.1(8) . 2_665
N5 Co2 N6 89.7(6) . .
N5 Co2 N6 178.1(8) 2_665 .
N5 Co2 N5 90.2(11) . 2_665
N5 Co2 Co1 91.7(5) 2_665 .
N5 Co2 Co1 91.7(5) . 2_665
N5 Co2 Co1 91.0(5) 2_665 2_665
N5 Co2 Co1 91.0(5) . .
Co1 Co2 Co1 176.3(4) 2_665 .
Cl3A C21A Cl2A 125(6) . .
Cl3B C21B Cl2B 125(7) . .

loop_
_geom_bond_atom_site_label_1
_geom_bond_atom_site_label_2
_geom_bond_distance
_geom_bond_site_symmetry_2
N1 C1 1.378(14) .
N1 C5 1.367(14) .
N1 Co1 1.993(15) .
C1 C2 1.369(15) .
C1 N5 1.38(2) 2_665
C2 C3 1.360(15) .
C3 C4 1.370(15) .
C4 C5 1.369(16) .
N2 C6 1.381(14) .
N2 C10 1.362(14) .
N2 Co1 1.917(13) .
C6 C7 1.392(14) .
C6 N6 1.34(2) 2_665
C7 C8 1.368(15) .
C8 C9 1.375(15) .
C9 C10 1.365(15) .
N3 C11 1.371(14) .
N3 C15 1.360(15) .
N3 Co1 1.942(12) .
C11 C12 1.382(15) .
C12 C13 1.376(15) .
C13 C14 1.374(14) .
C14 C15 1.378(14) .
C15 N5 1.37(2) .
N4 C16 1.365(15) .
N4 C20 1.368(15) .
N4 Co1 1.936(15) .
C16 C17 1.348(16) .
C17 C18 1.372(16) .
C18 C19 1.383(16) .
C19 C20 1.377(16) .
C20 N6 1.37(2) .
N6 C6 1.34(2) 2_665
N6 Co2 1.913(19) .
N5 C1 1.38(2) 2_665
N5 Co2 1.874(18) .
Cl1 Co1 2.461(4) .
Co1 Co2 2.304(2) .
Co2 N6 1.913(19) 2_665
Co2 N5 1.874(18) 2_665
Co2 Co1 2.304(2) 2_665
C21A Cl2A 1.71(6) .
C21A Cl3A 1.67(6) .
C21B Cl2B 1.71(6) .
C21B Cl3B 1.67(6) .

loop_
_geom_torsion_atom_site_label_1
_geom_torsion_atom_site_label_2
_geom_torsion_atom_site_label_3
_geom_torsion_atom_site_label_4
_geom_torsion
_geom_torsion_site_symmetry_1
_geom_torsion_site_symmetry_4
N1 C1 C2 C3 0(2) . .
C1 N1 C5 C4 -4(2) . .
C1 C2 C3 C4 -1(3) . .
C1 N5 Co2 N6 121.1(16) 2_665 .
C1 N5 Co2 N5 -57.0(13) 2_665 2_665
C1 N5 Co2 Co1 34.0(15) 2_665 2_665
C1 N5 Co2 Co1 -148.7(15) 2_665 .
C2 C3 C4 C5 0(3) . .
C3 C4 C5 N1 2(3) . .
C5 N1 C1 C2 2.8(18) . .
C5 N1 C1 N5 -178.5(17) . 2_665
N2 C6 C7 C8 -1(2) . .
C6 N2 C10 C9 1(2) . .
C6 C7 C8 C9 2(3) . .
C7 C8 C9 C10 -2(3) . .
C8 C9 C10 N2 1(3) . .
C10 N2 C6 C7 -0.7(17) . .
C10 N2 C6 N6 174.3(16) . 2_665
N3 C11 C12 C13 4(2) . .
N3 C15 N5 C1 160.0(18) . 2_665
